data_7214982
loop_
_publ_author_name
'Chen, Kai'
'Liang, Li-Li'
'Liu, Hao-Jing'
'Zhang, Yun-Qian'
'Xue, Sai-Feng'
'Tao, Zhu'
'Xiao, Xin'
'Zhu, Qian-Jiang'
'Lindoy, Leonard F.'
'Wei, Gang'

_publ_section_title
;
 Hydroquinone-assisted assembly of coordination polymers from lanthanides
 and cucurbit[5]uril
;
_journal_issue 23
_journal_name_full CrystEngComm
_journal_page_first 7994
_journal_paper_doi 10.1039/c2ce26200b
_journal_volume 14
_journal_year 2012
_chemical_formula_moiety 'C30 H30 La N21 O17, C6 H6 O2, N O3,10(H2 O)'
_chemical_formula_sum 'C36 H64 Cl La N22 O32'
_chemical_formula_weight 1491.45
_chemical_name_systematic
;
?
;
_space_group_IT_number 54
_symmetry_cell_setting orthorhombic
_symmetry_space_group_name_Hall '-P 2a 2ac'
_symmetry_space_group_name_H-M 'P c c a'
_atom_sites_solution_hydrogens geom
_atom_sites_solution_primary direct
_atom_sites_solution_secondary difmap
_audit_creation_method SHELXL-97
_cell_angle_alpha 90.00
_cell_angle_beta 90.00
_cell_angle_gamma 90.00
_cell_formula_units_Z 4
_cell_length_a 20.300(5)
_cell_length_b 13.551(3)
_cell_length_c 20.469(5)
_cell_measurement_temperature 223(2)
_cell_volume 5631(2)
_computing_structure_refinement 'SHELXL-97 (Sheldrick, 1997)'
_diffrn_ambient_temperature 223(2)
_diffrn_measured_fraction_theta_full 0.991
_diffrn_measured_fraction_theta_max 0.991
_diffrn_measurement_device_type 'Bruker CCD Area Detector'
_diffrn_measurement_method '\f and \w scan'
_diffrn_radiation_monochromator graphite
_diffrn_radiation_source 'fine-focus sealed tube'
_diffrn_radiation_type MoK\a
_diffrn_radiation_wavelength 0.71073
_diffrn_reflns_av_R_equivalents 0.0501
_diffrn_reflns_av_sigmaI/netI 0.0291
_diffrn_reflns_limit_h_max 23
_diffrn_reflns_limit_h_min -24
_diffrn_reflns_limit_k_max 14
_diffrn_reflns_limit_k_min -16
_diffrn_reflns_limit_l_max 22
_diffrn_reflns_limit_l_min -23
_diffrn_reflns_number 30131
_diffrn_reflns_theta_full 25.10
_diffrn_reflns_theta_max 25.10
_diffrn_reflns_theta_min 1.50
_exptl_absorpt_coefficient_mu 0.924
_exptl_absorpt_correction_T_max 0.8440
_exptl_absorpt_correction_T_min 0.8087
_exptl_absorpt_correction_type multi-scan
_exptl_absorpt_process_details 'SADABS (Bruker, 2008)'
_exptl_crystal_colour colorless
_exptl_crystal_density_diffrn 1.759
_exptl_crystal_density_method 'not measured'
_exptl_crystal_description block
_exptl_crystal_F_000 3056
_exptl_crystal_size_max 0.24
_exptl_crystal_size_mid 0.21
_exptl_crystal_size_min 0.19
_platon_squeeze_details
;
;
_refine_diff_density_max 1.415
_refine_diff_density_min -0.757
_refine_diff_density_rms 0.118
_refine_ls_extinction_method none
_refine_ls_goodness_of_fit_ref 1.112
_refine_ls_hydrogen_treatment constr
_refine_ls_matrix_type full
_refine_ls_number_parameters 390
_refine_ls_number_reflns 4987
_refine_ls_number_restraints 2
_refine_ls_restrained_S_all 1.112
_refine_ls_R_factor_all 0.0515
_refine_ls_R_factor_gt 0.0458
_refine_ls_shift/su_max 0.000
_refine_ls_shift/su_mean 0.000
_refine_ls_structure_factor_coef Fsqd
_refine_ls_weighting_details 'calc w=1/[\s^2^(Fo^2^)+(0.0852P)^2^+10.6949P] where P=(Fo^2^+2Fc^2^)/3'
_refine_ls_weighting_scheme calc
_refine_ls_wR_factor_gt 0.1419
_refine_ls_wR_factor_ref 0.1470
_reflns_number_gt 4225
_reflns_number_total 4987
_reflns_threshold_expression >2sigma(I)
_cod_data_source_file c2ce26200b.txt
_cod_data_source_block 01
_cod_database_code 7214982

loop_
_symmetry_equiv_pos_as_xyz
'x, y, z'
'-x+1/2, -y, z'
'-x, y, -z+1/2'
'x+1/2, -y, -z+1/2'
'-x, -y, -z'
'x-1/2, y, -z'
'x, -y, z-1/2'
'-x-1/2, y, z-1/2'

loop_
_atom_site_label
_atom_site_type_symbol
_atom_site_fract_x
_atom_site_fract_y
_atom_site_fract_z
_atom_site_U_iso_or_equiv
_atom_site_adp_type
_atom_site_occupancy
_atom_site_symmetry_multiplicity
_atom_site_calc_flag
_atom_site_refinement_flags
O1W O 0.22613(14) 0.1859(2) 0.19508(15) 0.0365(7) Uani 1 1 d .
O2W O 0.16651(14) -0.1274(2) 0.12400(16) 0.0408(7) Uani 1 1 d .
N11 N 0.2500 0.0000 0.0239(3) 0.0400(14) Uani 1 2 d S
O6 O 0.2500 0.0000 -0.0351(3) 0.077(2) Uani 1 2 d S
O7 O 0.20975(14) 0.0524(3) 0.05661(14) 0.0391(7) Uani 1 1 d .
La1 La 0.2500 0.0000 0.172601(15) 0.02221(15) Uani 1 2 d S
C1 C 0.08126(17) 0.0958(3) 0.20322(18) 0.0250(8) Uani 1 1 d .
C2 C -0.01904(17) 0.1760(3) 0.21722(18) 0.0250(8) Uani 1 1 d .
H2 H -0.0256 0.2437 0.2003 0.030 Uiso 1 1 calc R
C3 C 0.13526(18) 0.1190(3) 0.31120(19) 0.0264(8) Uani 1 1 d .
H3A H 0.1343 0.1744 0.3420 0.032 Uiso 1 1 calc R
H3B H 0.1767 0.1231 0.2867 0.032 Uiso 1 1 calc R
C4 C 0.00958(18) 0.1020(3) 0.10596(18) 0.0271(8) Uani 1 1 d .
H4A H -0.0132 0.1598 0.0883 0.033 Uiso 1 1 calc R
H4B H 0.0515 0.0954 0.0827 0.033 Uiso 1 1 calc R
C5 C 0.16198(18) -0.0574(3) 0.32547(17) 0.0251(8) Uani 1 1 d .
C6 C 0.1012(2) 0.0138(3) 0.4100(2) 0.0258(8) Uani 1 1 d .
H6 H 0.1177 0.0602 0.4435 0.031 Uiso 1 1 calc R
C7 C 0.11691(19) -0.0934(3) 0.42768(17) 0.0279(9) Uani 1 1 d .
H7 H 0.1465 -0.0975 0.4661 0.033 Uiso 1 1 calc R
C8 C 0.00272(19) -0.0694(3) 0.43095(17) 0.0266(8) Uani 1 1 d .
C9 C 0.17797(18) -0.2289(3) 0.3627(2) 0.0296(8) Uani 1 1 d .
H9A H 0.2168 -0.2251 0.3343 0.036 Uiso 1 1 calc R
H9B H 0.1928 -0.2506 0.4059 0.036 Uiso 1 1 calc R
C10 C 0.0412(2) -0.2365(3) 0.46028(18) 0.0308(9) Uani 1 1 d .
H10A H 0.0777 -0.2588 0.4879 0.037 Uiso 1 1 calc R
H10B H 0.0008 -0.2397 0.4865 0.037 Uiso 1 1 calc R
C11 C 0.12848(19) -0.3230(3) 0.2719(2) 0.0312(9) Uani 1 1 d .
C12 C 0.0885(2) -0.3581(3) 0.3767(2) 0.0313(9) Uani 1 1 d .
H12 H 0.1124 -0.3978 0.4097 0.038 Uiso 1 1 calc R
C13 C 0.0534(2) -0.4245(3) 0.32589(19) 0.0328(9) Uani 1 1 d .
H13 H 0.0618 -0.4954 0.3342 0.039 Uiso 1 1 calc R
C14 C -0.0258(2) -0.3303(3) 0.3825(2) 0.0358(10) Uani 1 1 d .
C15 C 0.0697(2) -0.4415(3) 0.2023(2) 0.0339(9) Uani 1 1 d .
H15A H 0.1099 -0.4373 0.1760 0.041 Uiso 1 1 calc R
H15B H 0.0606 -0.5115 0.2102 0.041 Uiso 1 1 calc R
N1 N 0.02290(15) 0.1184(3) 0.17495(14) 0.0253(7) Uani 1 1 d .
N2 N 0.08092(15) 0.1293(2) 0.26604(15) 0.0257(7) Uani 1 1 d .
N3 N 0.13459(17) 0.0274(3) 0.34793(16) 0.0280(7) Uani 1 1 d .
N4 N 0.14898(15) -0.1311(3) 0.36838(15) 0.0281(7) Uani 1 1 d .
N5 N 0.03003(17) 0.0151(3) 0.40631(18) 0.0275(7) Uani 1 1 d .
N6 N 0.05269(15) -0.1356(3) 0.44151(16) 0.0287(7) Uani 1 1 d .
N7 N 0.13326(17) -0.3008(3) 0.33667(16) 0.0318(8) Uani 1 1 d .
N8 N 0.08109(17) -0.3931(3) 0.26437(16) 0.0327(8) Uani 1 1 d .
N9 N 0.03492(17) -0.3024(3) 0.40584(17) 0.0328(8) Uani 1 1 d .
N10 N -0.01593(18) -0.4000(3) 0.33440(17) 0.0350(8) Uani 1 1 d .
O1 O 0.12731(13) 0.0532(2) 0.17598(12) 0.0301(6) Uani 1 1 d .
O2 O 0.19429(13) -0.0666(2) 0.27501(13) 0.0319(6) Uani 1 1 d .
O3 O 0.16171(14) -0.2865(2) 0.22817(14) 0.0362(7) Uani 1 1 d .
O4 O -0.07875(14) -0.3010(2) 0.40156(16) 0.0414(7) Uani 1 1 d .
O5 O -0.05530(13) -0.0827(2) 0.44365(14) 0.0335(6) Uani 1 1 d .
O8 O 0.1540(4) 0.3616(5) 0.3151(6) 0.179(4) Uani 1 1 d .
H8 H 0.1436 0.3480 0.2769 0.269 Uiso 1 1 calc R
C16 C 0.2264(4) 0.4673(5) 0.3768(5) 0.084(2) Uani 1 1 d .
H16 H 0.2082 0.4445 0.4163 0.101 Uiso 1 1 calc R
C17 C 0.2027(4) 0.4311(5) 0.3150(6) 0.102(3) Uani 1 1 d .
C18 C 0.2279(5) 0.4673(7) 0.2584(5) 0.105(3) Uani 1 1 d .
H18 H 0.2120 0.4431 0.2184 0.126 Uiso 1 1 calc R
N12 N 0.1014(6) 0.3159(7) 0.1370(6) 0.058(3) Uani 0.50 1 d PD
O9 O 0.0468(6) 0.3486(9) 0.1188(7) 0.269(17) Uani 0.50 1 d PD
O10 O 0.1370(7) 0.2703(9) 0.1060(8) 0.122(5) Uani 0.50 1 d P
O11 O 0.0919(8) 0.3254(8) 0.1970(6) 0.141(6) Uani 0.50 1 d PD
Cl1 Cl 0.0000 -0.1349(12) 0.2500 0.83(3) Uani 1 2 d S

loop_
_atom_site_aniso_label
_atom_site_aniso_U_11
_atom_site_aniso_U_22
_atom_site_aniso_U_33
_atom_site_aniso_U_23
_atom_site_aniso_U_13
_atom_site_aniso_U_12
O1W 0.0280(14) 0.0423(17) 0.0392(17) -0.0007(14) 0.0035(13) 0.0003(13)
O2W 0.0275(14) 0.0490(18) 0.0460(19) -0.0057(15) -0.0114(13) 0.0003(12)
N11 0.029(3) 0.075(4) 0.015(3) 0.000 0.000 0.012(2)
O6 0.054(4) 0.158(7) 0.018(3) 0.000 0.000 0.046(3)
O7 0.0291(14) 0.065(2) 0.0227(14) 0.0005(15) 0.0019(12) 0.0137(14)
La1 0.0156(2) 0.0366(2) 0.0144(2) 0.000 0.000 0.00163(10)
C1 0.0190(17) 0.034(2) 0.0217(19) 0.0014(16) 0.0024(14) -0.0056(15)
C2 0.0238(18) 0.0288(19) 0.0225(19) 0.0015(15) 0.0022(15) 0.0014(14)
C3 0.0220(18) 0.036(2) 0.0211(18) -0.0013(16) -0.0011(15) -0.0050(15)
C4 0.0251(18) 0.037(2) 0.020(2) 0.0040(16) 0.0027(15) -0.0033(16)
C5 0.0185(18) 0.038(2) 0.018(2) 0.0000(15) -0.0032(14) -0.0034(16)
C6 0.022(2) 0.043(2) 0.0132(17) -0.0041(15) 0.0005(16) -0.0029(15)
C7 0.0221(19) 0.045(2) 0.0164(19) -0.0011(16) -0.0024(14) -0.0015(17)
C8 0.027(2) 0.042(2) 0.0108(17) -0.0027(15) -0.0013(14) -0.0024(17)
C9 0.0229(18) 0.039(2) 0.026(2) 0.0017(17) -0.0016(15) 0.0026(16)
C10 0.034(2) 0.040(2) 0.0174(19) 0.0034(16) 0.0022(16) -0.0026(17)
C11 0.030(2) 0.035(2) 0.029(2) 0.0026(17) -0.0015(17) 0.0060(16)
C12 0.032(2) 0.038(2) 0.024(2) 0.0082(17) -0.0004(16) 0.0038(17)
C13 0.038(2) 0.032(2) 0.028(2) 0.0055(16) 0.0023(16) 0.0027(18)
C14 0.040(2) 0.041(2) 0.027(2) 0.0018(18) 0.0041(18) -0.0018(18)
C15 0.035(2) 0.036(2) 0.031(2) -0.0051(18) 0.0031(17) 0.0057(17)
N1 0.0196(15) 0.0401(19) 0.0163(16) -0.0019(13) 0.0009(11) 0.0008(13)
N2 0.0192(15) 0.0386(18) 0.0194(16) -0.0034(13) 0.0002(12) -0.0003(12)
N3 0.0321(18) 0.0382(18) 0.0135(16) 0.0004(14) 0.0044(14) -0.0025(15)
N4 0.0275(16) 0.0406(19) 0.0164(15) 0.0011(14) 0.0017(13) 0.0025(13)
N5 0.0221(18) 0.043(2) 0.0181(16) 0.0015(14) 0.0008(14) -0.0001(13)
N6 0.0233(16) 0.0422(19) 0.0205(16) 0.0043(14) 0.0001(13) -0.0021(14)
N7 0.0295(18) 0.040(2) 0.0262(18) 0.0025(14) 0.0008(14) -0.0015(15)
N8 0.0357(18) 0.0367(18) 0.0257(18) -0.0011(15) 0.0025(14) -0.0004(14)
N9 0.0280(17) 0.043(2) 0.0271(18) -0.0021(15) 0.0015(14) -0.0004(15)
N10 0.0330(19) 0.040(2) 0.032(2) -0.0040(15) 0.0005(14) -0.0021(15)
O1 0.0217(14) 0.0456(18) 0.0229(14) -0.0050(12) 0.0020(10) 0.0021(12)
O2 0.0287(14) 0.0453(16) 0.0217(14) 0.0004(12) 0.0078(11) 0.0017(12)
O3 0.0355(16) 0.0463(17) 0.0266(15) 0.0026(13) 0.0050(12) -0.0030(13)
O4 0.0291(16) 0.057(2) 0.0386(17) -0.0056(15) 0.0058(13) -0.0016(14)
O5 0.0251(14) 0.0509(18) 0.0247(14) 0.0012(13) 0.0021(11) -0.0033(12)
O8 0.112(5) 0.085(5) 0.341(14) -0.059(6) -0.043(6) -0.003(4)
C16 0.079(5) 0.054(4) 0.120(7) 0.004(4) 0.009(5) 0.015(3)
C17 0.058(4) 0.049(4) 0.199(11) -0.010(5) -0.005(5) 0.021(3)
C18 0.091(7) 0.105(8) 0.117(7) -0.001(6) 0.001(5) 0.055(5)
N12 0.068(6) 0.024(5) 0.084(8) -0.004(5) 0.001(6) 0.012(4)
O9 0.59(5) 0.053(8) 0.161(17) -0.073(10) 0.18(2) -0.085(17)
O10 0.108(9) 0.075(7) 0.182(13) 0.047(9) -0.060(9) 0.013(7)
O11 0.202(15) 0.067(7) 0.154(13) 0.054(8) -0.068(12) -0.069(8)
Cl1 1.37(8) 0.253(16) 0.86(5) 0.000 -0.66(5) 0.000

loop_
_atom_type_symbol
_atom_type_description
_atom_type_scat_dispersion_real
_atom_type_scat_dispersion_imag
_atom_type_scat_source
C C 0.0033 0.0016 'International Tables Vol C Tables 4.2.6.8 and 6.1.1.4'
H H 0.0000 0.0000 'International Tables Vol C Tables 4.2.6.8 and 6.1.1.4'
N N 0.0061 0.0033 'International Tables Vol C Tables 4.2.6.8 and 6.1.1.4'
O O 0.0106 0.0060 'International Tables Vol C Tables 4.2.6.8 and 6.1.1.4'
La La -0.2871 2.4523 'International Tables Vol C Tables 4.2.6.8 and 6.1.1.4'
Cl Cl 0.1484 0.1585 'International Tables Vol C Tables 4.2.6.8 and 6.1.1.4'

loop_
_geom_angle_atom_site_label_1
_geom_angle_atom_site_label_2
_geom_angle_atom_site_label_3
_geom_angle
_geom_angle_site_symmetry_1
_geom_angle_site_symmetry_3
O6 N11 O7 121.7(2) . 2
O6 N11 O7 121.7(2) . .
O7 N11 O7 116.5(5) 2 .
O6 N11 La1 180.0 . .
O7 N11 La1 58.3(2) 2 .
O7 N11 La1 58.3(2) . .
N11 O7 La1 97.2(3) . .
O2 La1 O2 69.23(13) 2 .
O2 La1 O1 69.53(9) 2 2
O2 La1 O1 107.82(8) . 2
O2 La1 O1 107.81(8) 2 .
O2 La1 O1 69.53(9) . .
O1 La1 O1 176.95(11) 2 .
O2 La1 O1W 96.59(9) 2 2
O2 La1 O1W 66.09(9) . 2
O1 La1 O1W 63.14(9) 2 2
O1 La1 O1W 116.25(9) . 2
O2 La1 O1W 66.09(9) 2 .
O2 La1 O1W 96.59(9) . .
O1 La1 O1W 116.25(9) 2 .
O1 La1 O1W 63.14(9) . .
O1W La1 O1W 159.66(14) 2 .
O2 La1 O7 142.33(10) 2 .
O2 La1 O7 134.93(9) . .
O1 La1 O7 113.61(8) 2 .
O1 La1 O7 69.39(8) . .
O1W La1 O7 118.79(10) 2 .
O1W La1 O7 80.77(10) . .
O2 La1 O7 134.93(9) 2 2
O2 La1 O7 142.33(10) . 2
O1 La1 O7 69.39(8) 2 2
O1 La1 O7 113.61(8) . 2
O1W La1 O7 80.77(10) 2 2
O1W La1 O7 118.79(10) . 2
O7 La1 O7 49.01(13) . 2
O2 La1 O2W 146.57(10) 2 .
O2 La1 O2W 77.96(10) . .
O1 La1 O2W 116.68(9) 2 .
O1 La1 O2W 64.61(9) . .
O1W La1 O2W 63.24(9) 2 .
O1W La1 O2W 125.77(9) . .
O7 La1 O2W 68.31(11) . .
O7 La1 O2W 71.18(10) 2 .
O2 La1 O2W 77.96(10) 2 2
O2 La1 O2W 146.57(10) . 2
O1 La1 O2W 64.61(9) 2 2
O1 La1 O2W 116.68(9) . 2
O1W La1 O2W 125.77(9) 2 2
O1W La1 O2W 63.24(9) . 2
O7 La1 O2W 71.18(10) . 2
O7 La1 O2W 68.31(11) 2 2
O2W La1 O2W 135.30(15) . 2
O2 La1 N11 145.39(6) 2 .
O2 La1 N11 145.39(6) . .
O1 La1 N11 91.53(6) 2 .
O1 La1 N11 91.53(6) . .
O1W La1 N11 100.17(7) 2 .
O1W La1 N11 100.17(7) . .
O7 La1 N11 24.50(6) . .
O7 La1 N11 24.50(6) 2 .
O2W La1 N11 67.65(7) . .
O2W La1 N11 67.65(7) 2 .
O1 C1 N1 125.2(3) . .
O1 C1 N2 125.9(3) . .
N1 C1 N2 108.9(3) . .
N1 C2 N2 114.7(3) . 3
N1 C2 C2 103.0(3) . 3
N2 C2 C2 103.2(3) 3 3
N1 C2 H2 111.8 . .
N2 C2 H2 111.8 3 .
C2 C2 H2 111.8 3 .
N2 C3 N3 114.0(3) . .
N2 C3 H3A 108.8 . .
N3 C3 H3A 108.8 . .
N2 C3 H3B 108.8 . .
N3 C3 H3B 108.8 . .
H3A C3 H3B 107.7 . .
N5 C4 N1 113.3(3) 3 .
N5 C4 H4A 108.9 3 .
N1 C4 H4A 108.9 . .
N5 C4 H4B 108.9 3 .
N1 C4 H4B 108.9 . .
H4A C4 H4B 107.7 . .
O2 C5 N4 124.9(4) . .
O2 C5 N3 126.1(4) . .
N4 C5 N3 109.0(3) . .
N5 C6 N3 114.8(4) . .
N5 C6 C7 103.4(3) . .
N3 C6 C7 103.3(3) . .
N5 C6 H6 111.6 . .
N3 C6 H6 111.6 . .
C7 C6 H6 111.6 . .
N6 C7 N4 115.0(3) . .
N6 C7 C6 103.4(3) . .
N4 C7 C6 103.1(3) . .
N6 C7 H7 111.6 . .
N4 C7 H7 111.6 . .
C6 C7 H7 111.6 . .
O5 C8 N5 126.4(4) . .
O5 C8 N6 125.8(4) . .
N5 C8 N6 107.8(3) . .
N7 C9 N4 113.1(3) . .
N7 C9 H9A 109.0 . .
N4 C9 H9A 109.0 . .
N7 C9 H9B 109.0 . .
N4 C9 H9B 109.0 . .
H9A C9 H9B 107.8 . .
N9 C10 N6 113.5(3) . .
N9 C10 H10A 108.9 . .
N6 C10 H10A 108.9 . .
N9 C10 H10B 108.9 . .
N6 C10 H10B 108.9 . .
H10A C10 H10B 107.7 . .
O3 C11 N8 126.0(4) . .
O3 C11 N7 125.7(4) . .
N8 C11 N7 108.3(3) . .
N7 C12 N9 115.1(3) . .
N7 C12 C13 102.7(3) . .
N9 C12 C13 103.5(3) . .
N7 C12 H12 111.6 . .
N9 C12 H12 111.6 . .
C13 C12 H12 111.6 . .
N8 C13 N10 114.5(3) . .
N8 C13 C12 103.6(3) . .
N10 C13 C12 103.4(3) . .
N8 C13 H13 111.6 . .
N10 C13 H13 111.6 . .
C12 C13 H13 111.6 . .
O4 C14 N9 126.4(4) . .
O4 C14 N10 125.8(4) . .
N9 C14 N10 107.8(4) . .
N10 C15 N8 113.7(3) 3 .
N10 C15 H15A 108.8 3 .
N8 C15 H15A 108.8 . .
N10 C15 H15B 108.8 3 .
N8 C15 H15B 108.8 . .
H15A C15 H15B 107.7 . .
C1 N1 C2 112.5(3) . .
C1 N1 C4 122.9(3) . .
C2 N1 C4 123.7(3) . .
C1 N2 C3 124.5(3) . .
C1 N2 C2 111.9(3) . 3
C3 N2 C2 123.5(3) . 3
C5 N3 C3 123.0(3) . .
C5 N3 C6 112.3(3) . .
C3 N3 C6 124.5(3) . .
C5 N4 C9 122.7(3) . .
C5 N4 C7 111.4(3) . .
C9 N4 C7 124.3(3) . .
C8 N5 C6 112.1(3) . .
C8 N5 C4 121.3(3) . 3
C6 N5 C4 125.0(3) . 3
C8 N6 C10 122.9(3) . .
C8 N6 C7 112.1(3) . .
C10 N6 C7 124.9(3) . .
C11 N7 C9 123.7(3) . .
C11 N7 C12 112.8(3) . .
C9 N7 C12 123.5(3) . .
C11 N8 C13 112.5(3) . .
C11 N8 C15 121.9(3) . .
C13 N8 C15 124.7(3) . .
C14 N9 C10 121.4(3) . .
C14 N9 C12 112.7(3) . .
C10 N9 C12 125.2(3) . .
C14 N10 C15 122.0(4) . 3
C14 N10 C13 112.5(3) . .
C15 N10 C13 125.5(4) 3 .
C1 O1 La1 150.5(2) . .
C5 O2 La1 153.1(3) . .
C17 O8 H8 109.5 . .
C16 C16 C17 118.4(5) 2_565 .
C16 C16 H16 120.8 2_565 .
C17 C16 H16 120.8 . .
C18 C17 O8 121.6(11) . .
C18 C17 C16 120.1(8) . .
O8 C17 C16 118.3(11) . .
C18 C18 C17 121.5(6) 2_565 .
C18 C18 H18 119.3 2_565 .
C17 C18 H18 119.3 . .
O10 N12 O11 134.3(15) . .
O10 N12 O9 126.0(14) . .
O11 N12 O9 96.8(13) . .

loop_
_geom_bond_atom_site_label_1
_geom_bond_atom_site_label_2
_geom_bond_distance
_geom_bond_site_symmetry_2
O1W La1 2.606(3) .
O2W La1 2.616(3) .
N11 O6 1.208(8) .
N11 O7 1.272(4) 2
N11 O7 1.272(4) .
N11 La1 3.043(5) .
O7 La1 2.609(3) .
La1 O2 2.547(3) 2
La1 O2 2.547(3) .
La1 O1 2.594(3) 2
La1 O1 2.594(3) .
La1 O1W 2.606(3) 2
La1 O7 2.609(3) 2
La1 O2W 2.616(3) 2
C1 O1 1.232(5) .
C1 N1 1.353(5) .
C1 N2 1.363(5) .
C2 N1 1.443(5) .
C2 N2 1.448(5) 3
C2 C2 1.549(7) 3
C2 H2 0.9900 .
C3 N2 1.446(5) .
C3 N3 1.451(5) .
C3 H3A 0.9800 .
C3 H3B 0.9800 .
C4 N5 1.448(5) 3
C4 N1 1.455(5) .
C4 H4A 0.9800 .
C4 H4B 0.9800 .
C5 O2 1.230(4) .
C5 N4 1.356(5) .
C5 N3 1.357(6) .
C6 N5 1.446(6) .
C6 N3 1.452(5) .
C6 C7 1.531(6) .
C6 H6 0.9900 .
C7 N6 1.451(5) .
C7 N4 1.469(5) .
C7 H7 0.9900 .
C8 O5 1.219(5) .
C8 N5 1.368(6) .
C8 N6 1.371(5) .
C9 N7 1.434(5) .
C9 N4 1.454(5) .
C9 H9A 0.9800 .
C9 H9B 0.9800 .
C10 N9 1.434(5) .
C10 N6 1.440(5) .
C10 H10A 0.9800 .
C10 H10B 0.9800 .
C11 O3 1.226(5) .
C11 N8 1.361(5) .
C11 N7 1.362(5) .
C12 N7 1.450(5) .
C12 N9 1.451(5) .
C12 C13 1.549(6) .
C12 H12 0.9900 .
C13 N8 1.443(5) .
C13 N10 1.455(6) .
C13 H13 0.9900 .
C14 O4 1.210(5) .
C14 N9 1.375(6) .
C14 N10 1.379(6) .
C15 N10 1.439(5) 3
C15 N8 1.448(5) .
C15 H15A 0.9800 .
C15 H15B 0.9800 .
N2 C2 1.448(5) 3
N5 C4 1.448(5) 3
N10 C15 1.439(5) 3
O8 C17 1.366(10) .
O8 H8 0.8300 .
C16 C16 1.306(16) 2_565
C16 C17 1.441(13) .
C16 H16 0.9400 .
C17 C18 1.357(13) .
C18 C18 1.26(2) 2_565
C18 H18 0.9400 .
N12 O10 1.142(18) .
N12 O11 1.250(2) .
N12 O9 1.251(2) .

loop_
_platon_squeeze_void_nr
_platon_squeeze_void_average_x
_platon_squeeze_void_average_y
_platon_squeeze_void_average_z
_platon_squeeze_void_volume
_platon_squeeze_void_count_electrons
_platon_squeeze_void_content
1 0.146 0.500 0.500 521 203 ' '
2 0.338 0.500 1.000 521 203 ' '
